data_4085509
loop_
_publ_author_name
'Hern\'an-G\'omez, Alberto'
'Herd, Emma'
'Uzelac, Marina'
'Cadenbach, Thomas'
'Kennedy, Alan R.'
'Borilovic, Ivana'
'Arom\?\'i, Guillem'
'Hevia, Eva'

_publ_section_title
;
 Zincate-Mediated Arylation Reactions of Acridine: Pre- and Postarylation
 Structural Insights
;
_journal_issue 11
_journal_name_full Organometallics
_journal_page_first 2614
_journal_paper_doi 10.1021/om501251q
_journal_volume 34
_journal_year 2015
_chemical_compound_source 'synthesis as described'
_chemical_formula_moiety 'C31 H38 Li N O3'
_chemical_formula_sum 'C31 H38 Li N O3'
_chemical_formula_weight 479.56
_chemical_name_systematic
;
 ?
;
_space_group_IT_number 15
_symmetry_cell_setting monoclinic
_symmetry_Int_Tables_number 15
_symmetry_space_group_name_Hall '-C 2yc'
_symmetry_space_group_name_H-M 'C 1 2/c 1'
_atom_sites_solution_hydrogens geom
_audit_conform_dict_location ftp://ftp.iucr.org/pub/cif_core.dic
_audit_conform_dict_name cif_core.dic
_audit_conform_dict_version 2.4.3
_audit_creation_date 2014-05-14T08:55:59-00:00
_audit_creation_method 'WinGX routine CIF_UPDATE'
_cell_angle_alpha 90
_cell_angle_beta 119.215(9)
_cell_angle_gamma 90
_cell_formula_units_Z 8
_cell_length_a 23.5458(17)
_cell_length_b 12.2928(6)
_cell_length_c 22.9569(15)
_cell_measurement_reflns_used 4454
_cell_measurement_temperature 123(2)
_cell_measurement_theta_max 30.0856
_cell_measurement_theta_min 3.1037
_cell_measurement_wavelength 0.71073
_cell_volume 5799.5(8)
_computing_cell_refinement
;
CrysAlisPro, Oxford Diffraction Ltd.,
Version 1.171.34.40 (release 27-08-2010 CrysAlis171 .NET)
(compiled Aug 27 2010,11:50:40)
;
_computing_data_collection
;
CrysAlisPro, Oxford Diffraction Ltd.,
Version 1.171.34.40 (release 27-08-2010 CrysAlis171 .NET)
(compiled Aug 27 2010,11:50:40)
;
_computing_data_reduction
;
CrysAlisPro, Oxford Diffraction Ltd.,
Version 1.171.34.40 (release 27-08-2010 CrysAlis171 .NET)
(compiled Aug 27 2010,11:50:40)
;
_computing_molecular_graphics 'Ortep-3 for Windows (Farrugia, 1997)'
_computing_publication_material 'WinGX publication routines (Farrugia, 1999)'
_computing_structure_refinement 'SHELXL-2014 (Sheldrick, 2014)'
_computing_structure_solution 'SHELXS-2014 (Sheldrick, 2014)'
_diffrn_ambient_temperature 123(2)
_diffrn_detector_area_resol_mean 16.0727
_diffrn_measured_fraction_theta_full 0.998
_diffrn_measured_fraction_theta_max 0.998
_diffrn_measurement_device_type 'Xcalibur, Eos'
_diffrn_measurement_method '\w scans'
_diffrn_orient_matrix_UB_11 -0.0131971000
_diffrn_orient_matrix_UB_12 0.0527067000
_diffrn_orient_matrix_UB_13 -0.0019691000
_diffrn_orient_matrix_UB_21 0.0127206000
_diffrn_orient_matrix_UB_22 0.0001053000
_diffrn_orient_matrix_UB_23 0.0351109000
_diffrn_orient_matrix_UB_31 0.0291916000
_diffrn_orient_matrix_UB_32 0.0235893000
_diffrn_orient_matrix_UB_33 0.0042190000
_diffrn_radiation_monochromator graphite
_diffrn_radiation_probe x-ray
_diffrn_radiation_source 'Enhance (Mo) X-ray Source'
_diffrn_radiation_type MoK\a
_diffrn_radiation_wavelength 0.71073
_diffrn_reflns_av_R_equivalents 0.0698
_diffrn_reflns_Laue_measured_fraction_full 0.998
_diffrn_reflns_Laue_measured_fraction_max 0.998
_diffrn_reflns_limit_h_max 30
_diffrn_reflns_limit_h_min -30
_diffrn_reflns_limit_k_max 14
_diffrn_reflns_limit_k_min -15
_diffrn_reflns_limit_l_max 29
_diffrn_reflns_limit_l_min -28
_diffrn_reflns_number 16246
_diffrn_reflns_point_group_measured_fraction_full 0.998
_diffrn_reflns_point_group_measured_fraction_max 0.998
_diffrn_reflns_theta_full 27
_diffrn_reflns_theta_max 26.997
_diffrn_reflns_theta_min 3.405
_exptl_absorpt_coefficient_mu 0.069
_exptl_absorpt_correction_T_max 1.00000
_exptl_absorpt_correction_T_min 0.53061
_exptl_absorpt_correction_type multi-scan
_exptl_absorpt_process_details
;
CrysAlisPro, Oxford Diffraction Ltd.,
Version 1.171.34.40 (release 27-08-2010 CrysAlis171 .NET)
(compiled Aug 27 2010,11:50:40)
Empirical absorption correction using spherical harmonics,
 implemented in SCALE3 ABSPACK scaling algorithm.
;
_exptl_crystal_colour colourless
_exptl_crystal_density_diffrn 1.098
_exptl_crystal_density_method 'not measured'
_exptl_crystal_description prism
_exptl_crystal_F_000 2064
_exptl_crystal_size_max 0.4
_exptl_crystal_size_mid 0.2
_exptl_crystal_size_min 0.2
_platon_squeeze_details
;
The unit cell contains 2.5 tetrahydrofuran molecules which have been treated 
as a diffuse contribution to the overall scattering without specific atom 
positions by SQUEEZE/PLATON.
;
_refine_diff_density_max 0.354
_refine_diff_density_min -0.268
_refine_diff_density_rms 0.054
_refine_ls_extinction_method none
_refine_ls_goodness_of_fit_ref 0.993
_refine_ls_hydrogen_treatment constr
_refine_ls_matrix_type full
_refine_ls_number_constraints 0
_refine_ls_number_parameters 325
_refine_ls_number_reflns 6308
_refine_ls_number_restraints 0
_refine_ls_restrained_S_all 0.993
_refine_ls_R_factor_all 0.1035
_refine_ls_R_factor_gt 0.0602
_refine_ls_shift/su_max 0
_refine_ls_shift/su_mean 0
_refine_ls_structure_factor_coef Fsqd
_refine_ls_weighting_details 'w=1/[\s^2^(Fo^2^)+(0.0809P)^2^] where P=(Fo^2^+2Fc^2^)/3'
_refine_ls_weighting_scheme calc
_refine_ls_wR_factor_gt 0.1518
_refine_ls_wR_factor_ref 0.1759
_reflns_number_gt 3904
_reflns_number_total 6308
_reflns_threshold_expression 'I > 2\s(I)'
_cod_data_source_file om501251q_si_002.cif
_cod_data_source_block 6
_cod_depositor_comments 'Adding full bibliography for 4085506--4085509.cif.'
_cod_original_sg_symbol_H-M 'C 2/c'
_cod_database_code 4085509

loop_
_symmetry_equiv_pos_as_xyz
'x, y, z'
'-x, y, -z+1/2'
'x+1/2, y+1/2, z'
'-x+1/2, y+1/2, -z+1/2'
'-x, -y, -z'
'x, -y, z-1/2'
'-x+1/2, -y+1/2, -z'
'x+1/2, -y+1/2, z-1/2'

loop_
_atom_site_label
_atom_site_type_symbol
_atom_site_fract_x
_atom_site_fract_y
_atom_site_fract_z
_atom_site_U_iso_or_equiv
_atom_site_adp_type
_atom_site_occupancy
_atom_site_calc_flag
Li1 Li 0.40981(15) 0.5342(3) 0.31058(15) 0.0238(7) Uani 1 d
O1 O 0.36305(7) 0.61705(13) 0.34776(6) 0.0317(4) Uani 1 d
O2 O 0.49894(6) 0.58250(13) 0.36109(7) 0.0318(4) Uani 1 d
O3 O 0.40801(7) 0.38733(12) 0.34852(7) 0.0305(4) Uani 1 d
N1 N 0.36177(7) 0.54571(13) 0.21155(7) 0.0214(4) Uani 1 d
C1 C 0.38823(13) 0.6124(2) 0.41865(10) 0.0426(6) Uani 1 d
H1A H 0.4275 0.6586 0.442 0.051 Uiso 1 calc
H1B H 0.3999 0.5367 0.4349 0.051 Uiso 1 calc
C2 C 0.33428(13) 0.6540(2) 0.43080(12) 0.0466(7) Uani 1 d
H2A H 0.3346 0.6164 0.4691 0.056 Uiso 1 calc
H2B H 0.3383 0.7333 0.4393 0.056 Uiso 1 calc
C3 C 0.27364(13) 0.6273(2) 0.36661(13) 0.0480(7) Uani 1 d
H3A H 0.2592 0.5519 0.3671 0.058 Uiso 1 calc
H3B H 0.2379 0.6781 0.3585 0.058 Uiso 1 calc
C4 C 0.29476(10) 0.64082(19) 0.31502(11) 0.0328(5) Uani 1 d
H4A H 0.2706 0.5901 0.2773 0.039 Uiso 1 calc
H4B H 0.2866 0.7162 0.2976 0.039 Uiso 1 calc
C5 C 0.55012(10) 0.53482(19) 0.42039(10) 0.0328(5) Uani 1 d
H5A H 0.5677 0.4698 0.4092 0.039 Uiso 1 calc
H5B H 0.5337 0.5126 0.4509 0.039 Uiso 1 calc
C6 C 0.60273(10) 0.62070(18) 0.45319(10) 0.0316(5) Uani 1 d
H6A H 0.6447 0.5941 0.4585 0.038 Uiso 1 calc
H6B H 0.6087 0.6407 0.4976 0.038 Uiso 1 calc
C7 C 0.57795(11) 0.71787(19) 0.40557(11) 0.0341(5) Uani 1 d
H7A H 0.5572 0.7728 0.4206 0.041 Uiso 1 calc
H7B H 0.6136 0.7526 0.4011 0.041 Uiso 1 calc
C8 C 0.52873(10) 0.66486(19) 0.34074(10) 0.0319(5) Uani 1 d
H8A H 0.4961 0.7184 0.3109 0.038 Uiso 1 calc
H8B H 0.5504 0.6324 0.3173 0.038 Uiso 1 calc
C9 C 0.45271(11) 0.3004(2) 0.38230(13) 0.0479(7) Uani 1 d
H9A H 0.4872 0.3245 0.4268 0.058 Uiso 1 calc
H9B H 0.4733 0.2753 0.356 0.058 Uiso 1 calc
C10 C 0.41280(12) 0.2114(2) 0.38899(14) 0.0565(8) Uani 1 d
H10A H 0.4316 0.139 0.3896 0.068 Uiso 1 calc
H10B H 0.4097 0.2202 0.4302 0.068 Uiso 1 calc
C11 C 0.34809(12) 0.2247(2) 0.32866(13) 0.0464(7) Uani 1 d
H11A H 0.3129 0.1967 0.3364 0.056 Uiso 1 calc
H11B H 0.3463 0.1867 0.2898 0.056 Uiso 1 calc
C12 C 0.34302(11) 0.3446(2) 0.31852(14) 0.0452(7) Uani 1 d
H12A H 0.3193 0.3618 0.2703 0.054 Uiso 1 calc
H12B H 0.3191 0.3772 0.3397 0.054 Uiso 1 calc
C13 C 0.33952(9) 0.73684(16) 0.20596(9) 0.0213(4) Uani 1 d
H13 H 0.3711 0.7429 0.2518 0.026 Uiso 1 calc
C14 C 0.30878(9) 0.82941(17) 0.17088(10) 0.0260(5) Uani 1 d
H14 H 0.3193 0.8979 0.1928 0.031 Uiso 1 calc
C15 C 0.26239(10) 0.82351(17) 0.10356(10) 0.0266(5) Uani 1 d
H15 H 0.2423 0.8875 0.0789 0.032 Uiso 1 calc
C16 C 0.24620(9) 0.72270(17) 0.07355(9) 0.0238(5) Uani 1 d
H16 H 0.214 0.7178 0.0278 0.029 Uiso 1 calc
C17 C 0.27554(9) 0.62833(16) 0.10819(9) 0.0191(4) Uani 1 d
C18 C 0.25347(9) 0.51888(16) 0.07429(9) 0.0208(4) Uani 1 d
H18 H 0.2433 0.527 0.0268 0.025 Uiso 1 calc
C19 C 0.30820(9) 0.43695(16) 0.10782(9) 0.0203(4) Uani 1 d
C20 C 0.30949(10) 0.34432(17) 0.07385(10) 0.0260(5) Uani 1 d
H20 H 0.276 0.3339 0.0291 0.031 Uiso 1 calc
C21 C 0.35804(10) 0.26645(18) 0.10306(11) 0.0312(5) Uani 1 d
H21 H 0.358 0.2035 0.0791 0.037 Uiso 1 calc
C22 C 0.40693(11) 0.28347(17) 0.16886(11) 0.0299(5) Uani 1 d
H22 H 0.4408 0.2315 0.19 0.036 Uiso 1 calc
C23 C 0.40637(10) 0.37431(17) 0.20307(10) 0.0255(5) Uani 1 d
H23 H 0.4402 0.3837 0.2478 0.031 Uiso 1 calc
C24 C 0.35757(9) 0.45456(16) 0.17452(9) 0.0200(4) Uani 1 d
C26 C 0.32536(9) 0.63325(15) 0.17559(9) 0.0182(4) Uani 1 d
C27 C 0.19197(9) 0.48022(16) 0.07442(10) 0.0247(5) Uani 1 d
C28 C 0.19273(10) 0.45239(18) 0.13354(11) 0.0302(5) Uani 1 d
H28 H 0.2323 0.4577 0.1746 0.036 Uiso 1 calc
C29 C 0.13738(12) 0.41736(19) 0.13389(14) 0.0422(6) Uani 1 d
H29 H 0.1391 0.3985 0.1748 0.051 Uiso 1 calc
C30 C 0.07969(12) 0.4097(2) 0.07507(17) 0.0546(8) Uani 1 d
H30 H 0.0415 0.3852 0.0752 0.065 Uiso 1 calc
C31 C 0.07747(11) 0.4376(2) 0.01586(15) 0.0509(8) Uani 1 d
H31 H 0.0375 0.4327 -0.0248 0.061 Uiso 1 calc
C32 C 0.13334(11) 0.47301(19) 0.01526(12) 0.0378(6) Uani 1 d
H32 H 0.1314 0.4923 -0.0258 0.045 Uiso 1 calc

loop_
_atom_site_aniso_label
_atom_site_aniso_U_11
_atom_site_aniso_U_22
_atom_site_aniso_U_33
_atom_site_aniso_U_23
_atom_site_aniso_U_13
_atom_site_aniso_U_12
Li1 0.0258(17) 0.0220(18) 0.0194(15) 0.0031(13) 0.0077(13) 0.0068(14)
O1 0.0350(8) 0.0416(10) 0.0200(7) 0.0027(6) 0.0146(6) 0.0116(7)
O2 0.0235(8) 0.0399(10) 0.0258(7) 0.0083(7) 0.0074(6) -0.0069(7)
O3 0.0306(8) 0.0233(8) 0.0406(9) 0.0059(6) 0.0198(7) 0.0008(6)
N1 0.0242(9) 0.0215(9) 0.0191(8) 0.0001(7) 0.0110(7) 0.0025(7)
C1 0.0616(16) 0.0468(15) 0.0192(10) 0.0052(10) 0.0195(11) 0.0164(13)
C2 0.081(2) 0.0381(15) 0.0428(14) 0.0043(11) 0.0471(14) 0.0103(13)
C3 0.0615(17) 0.0392(16) 0.0661(18) -0.0032(12) 0.0490(15) -0.0084(13)
C4 0.0310(12) 0.0344(13) 0.0377(12) -0.0011(10) 0.0204(10) 0.0033(10)
C5 0.0268(11) 0.0369(14) 0.0292(11) 0.0052(10) 0.0094(9) -0.0042(10)
C6 0.0290(12) 0.0371(13) 0.0235(10) -0.0029(9) 0.0087(9) -0.0058(10)
C7 0.0317(12) 0.0312(13) 0.0392(12) -0.0019(10) 0.0171(10) -0.0034(10)
C8 0.0290(11) 0.0400(14) 0.0292(11) 0.0096(10) 0.0163(9) -0.0003(10)
C9 0.0340(13) 0.0348(15) 0.0568(16) 0.0174(12) 0.0079(12) 0.0055(11)
C10 0.0508(16) 0.0304(14) 0.0623(17) 0.0136(13) 0.0072(14) -0.0049(12)
C11 0.0390(14) 0.0377(15) 0.0562(16) 0.0008(12) 0.0183(12) -0.0063(11)
C12 0.0312(13) 0.0417(15) 0.0706(17) 0.0223(13) 0.0309(13) 0.0047(11)
C13 0.0237(10) 0.0219(11) 0.0187(9) -0.0007(8) 0.0107(8) 0.0011(8)
C14 0.0278(11) 0.0222(11) 0.0321(11) 0.0002(9) 0.0179(9) 0.0013(9)
C15 0.0286(11) 0.0236(11) 0.0306(11) 0.0072(9) 0.0167(9) 0.0026(9)
C16 0.0245(10) 0.0263(12) 0.0208(9) 0.0027(8) 0.0113(8) 0.0009(8)
C17 0.0209(10) 0.0210(10) 0.0207(9) 0.0009(8) 0.0143(8) -0.0005(8)
C18 0.0246(10) 0.0217(11) 0.0183(9) -0.0017(8) 0.0122(8) -0.0018(8)
C19 0.0224(10) 0.0216(11) 0.0229(9) 0.0004(8) 0.0158(8) -0.0016(8)
C20 0.0310(11) 0.0269(12) 0.0280(10) -0.0076(9) 0.0205(9) -0.0079(9)
C21 0.0377(12) 0.0243(12) 0.0398(12) -0.0076(10) 0.0253(10) -0.0010(10)
C22 0.0350(12) 0.0238(12) 0.0388(12) 0.0038(9) 0.0244(10) 0.0082(9)
C23 0.0270(11) 0.0260(12) 0.0260(10) 0.0015(8) 0.0148(8) 0.0038(9)
C24 0.0231(10) 0.0226(11) 0.0211(9) 0.0010(8) 0.0160(8) -0.0007(8)
C26 0.0180(9) 0.0212(11) 0.0183(9) 0.0005(7) 0.0112(7) -0.0008(8)
C27 0.0244(11) 0.0168(10) 0.0320(11) -0.0042(8) 0.0131(9) -0.0005(8)
C28 0.0277(11) 0.0263(12) 0.0413(12) 0.0000(9) 0.0205(9) 0.0012(9)
C29 0.0489(15) 0.0266(13) 0.0714(17) 0.0052(12) 0.0451(14) 0.0023(11)
C30 0.0295(14) 0.0314(15) 0.108(3) -0.0026(15) 0.0376(16) -0.0043(11)
C31 0.0191(12) 0.0392(15) 0.0734(19) -0.0118(14) 0.0063(12) -0.0033(11)
C32 0.0353(13) 0.0300(13) 0.0396(13) -0.0084(10) 0.0116(10) 0.0021(10)

loop_
_atom_type_symbol
_atom_type_description
_atom_type_scat_dispersion_real
_atom_type_scat_dispersion_imag
_atom_type_scat_source
Li Li -0.0003 0.0001 'International Tables Vol C Tables 4.2.6.8 and 6.1.1.4'
O O 0.0106 0.006 'International Tables Vol C Tables 4.2.6.8 and 6.1.1.4'
N N 0.0061 0.0033 'International Tables Vol C Tables 4.2.6.8 and 6.1.1.4'
C C 0.0033 0.0016 'International Tables Vol C Tables 4.2.6.8 and 6.1.1.4'
H H 0 0 'International Tables Vol C Tables 4.2.6.8 and 6.1.1.4'

loop_
_geom_angle_atom_site_label_1
_geom_angle_atom_site_label_2
_geom_angle_atom_site_label_3
_geom_angle
O2 Li1 O1 104.72(16)
O2 Li1 N1 120.64(19)
O1 Li1 N1 109.36(16)
O2 Li1 O3 105.19(15)
O1 Li1 O3 98.14(16)
N1 Li1 O3 115.96(17)
C4 O1 C1 109.83(17)
C4 O1 Li1 126.73(15)
C1 O1 Li1 117.43(15)
C5 O2 C8 106.30(14)
C5 O2 Li1 127.54(16)
C8 O2 Li1 125.64(15)
C9 O3 C12 108.44(17)
C9 O3 Li1 137.50(16)
C12 O3 Li1 111.27(15)
C26 N1 C24 115.47(15)
C26 N1 Li1 125.65(16)
C24 N1 Li1 118.42(16)
O1 C1 C2 105.99(18)
O1 C1 H1A 110.5
C2 C1 H1A 110.5
O1 C1 H1B 110.5
C2 C1 H1B 110.5
H1A C1 H1B 108.7
C3 C2 C1 103.06(19)
C3 C2 H2A 111.2
C1 C2 H2A 111.2
C3 C2 H2B 111.2
C1 C2 H2B 111.2
H2A C2 H2B 109.1
C4 C3 C2 103.14(19)
C4 C3 H3A 111.1
C2 C3 H3A 111.1
C4 C3 H3B 111.1
C2 C3 H3B 111.1
H3A C3 H3B 109.1
O1 C4 C3 106.41(18)
O1 C4 H4A 110.4
C3 C4 H4A 110.4
O1 C4 H4B 110.4
C3 C4 H4B 110.4
H4A C4 H4B 108.6
O2 C5 C6 106.94(17)
O2 C5 H5A 110.3
C6 C5 H5A 110.3
O2 C5 H5B 110.3
C6 C5 H5B 110.3
H5A C5 H5B 108.6
C5 C6 C7 104.73(17)
C5 C6 H6A 110.8
C7 C6 H6A 110.8
C5 C6 H6B 110.8
C7 C6 H6B 110.8
H6A C6 H6B 108.9
C8 C7 C6 102.01(18)
C8 C7 H7A 111.4
C6 C7 H7A 111.4
C8 C7 H7B 111.4
C6 C7 H7B 111.4
H7A C7 H7B 109.2
O2 C8 C7 104.17(16)
O2 C8 H8A 110.9
C7 C8 H8A 110.9
O2 C8 H8B 110.9
C7 C8 H8B 110.9
H8A C8 H8B 108.9
O3 C9 C10 105.56(19)
O3 C9 H9A 110.6
C10 C9 H9A 110.6
O3 C9 H9B 110.6
C10 C9 H9B 110.6
H9A C9 H9B 108.8
C11 C10 C9 103.5(2)
C11 C10 H10A 111.1
C9 C10 H10A 111.1
C11 C10 H10B 111.1
C9 C10 H10B 111.1
H10A C10 H10B 109
C10 C11 C12 102.8(2)
C10 C11 H11A 111.2
C12 C11 H11A 111.2
C10 C11 H11B 111.2
C12 C11 H11B 111.2
H11A C11 H11B 109.1
O3 C12 C11 107.57(18)
O3 C12 H12A 110.2
C11 C12 H12A 110.2
O3 C12 H12B 110.2
C11 C12 H12B 110.2
H12A C12 H12B 108.5
C14 C13 C26 121.76(18)
C14 C13 H13 119.1
C26 C13 H13 119.1
C13 C14 C15 120.62(19)
C13 C14 H14 119.7
C15 C14 H14 119.7
C16 C15 C14 118.51(19)
C16 C15 H15 120.7
C14 C15 H15 120.7
C15 C16 C17 121.82(18)
C15 C16 H16 119.1
C17 C16 H16 119.1
C16 C17 C26 120.46(18)
C16 C17 C18 119.95(17)
C26 C17 C18 119.58(16)
C17 C18 C19 109.63(15)
C17 C18 C27 111.34(16)
C19 C18 C27 111.37(16)
C17 C18 H18 108.1
C19 C18 H18 108.1
C27 C18 H18 108.1
C20 C19 C24 120.07(18)
C20 C19 C18 120.37(17)
C24 C19 C18 119.55(17)
C21 C20 C19 122.22(19)
C21 C20 H20 118.9
C19 C20 H20 118.9
C20 C21 C22 117.96(19)
C20 C21 H21 121
C22 C21 H21 121
C23 C22 C21 120.57(19)
C23 C22 H22 119.7
C21 C22 H22 119.7
C22 C23 C24 122.55(19)
C22 C23 H23 118.7
C24 C23 H23 118.7
N1 C24 C23 118.98(17)
N1 C24 C19 124.35(17)
C23 C24 C19 116.64(18)
N1 C26 C13 118.86(16)
N1 C26 C17 124.42(17)
C13 C26 C17 116.66(17)
C32 C27 C28 118.1(2)
C32 C27 C18 120.62(19)
C28 C27 C18 121.22(17)
C29 C28 C27 121.4(2)
C29 C28 H28 119.3
C27 C28 H28 119.3
C30 C29 C28 120.0(2)
C30 C29 H29 120
C28 C29 H29 120
C29 C30 C31 119.7(2)
C29 C30 H30 120.1
C31 C30 H30 120.1
C30 C31 C32 120.4(2)
C30 C31 H31 119.8
C32 C31 H31 119.8
C27 C32 C31 120.2(2)
C27 C32 H32 119.9
C31 C32 H32 119.9

loop_
_geom_bond_atom_site_label_1
_geom_bond_atom_site_label_2
_geom_bond_distance
Li1 O2 1.930(4)
Li1 O1 1.974(4)
Li1 N1 1.989(3)
Li1 O3 2.014(4)
O1 C4 1.434(2)
O1 C1 1.436(2)
O2 C5 1.431(2)
O2 C8 1.434(2)
O3 C9 1.433(3)
O3 C12 1.436(3)
N1 C26 1.373(2)
N1 C24 1.380(2)
C1 C2 1.516(3)
C1 H1A 0.99
C1 H1B 0.99
C2 C3 1.505(4)
C2 H2A 0.99
C2 H2B 0.99
C3 C4 1.501(3)
C3 H3A 0.99
C3 H3B 0.99
C4 H4A 0.99
C4 H4B 0.99
C5 C6 1.518(3)
C5 H5A 0.99
C5 H5B 0.99
C6 C7 1.530(3)
C6 H6A 0.99
C6 H6B 0.99
C7 C8 1.516(3)
C7 H7A 0.99
C7 H7B 0.99
C8 H8A 0.99
C8 H8B 0.99
C9 C10 1.499(3)
C9 H9A 0.99
C9 H9B 0.99
C10 C11 1.485(3)
C10 H10A 0.99
C10 H10B 0.99
C11 C12 1.488(3)
C11 H11A 0.99
C11 H11B 0.99
C12 H12A 0.99
C12 H12B 0.99
C13 C14 1.378(3)
C13 C26 1.411(3)
C13 H13 0.95
C14 C15 1.393(3)
C14 H14 0.95
C15 C16 1.378(3)
C15 H15 0.95
C16 C17 1.385(3)
C16 H16 0.95
C17 C26 1.415(2)
C17 C18 1.514(3)
C18 C19 1.516(3)
C18 C27 1.525(3)
C18 H18 1
C19 C20 1.389(3)
C19 C24 1.416(2)
C20 C21 1.387(3)
C20 H20 0.95
C21 C22 1.398(3)
C21 H21 0.95
C22 C23 1.369(3)
C22 H22 0.95
C23 C24 1.410(3)
C23 H23 0.95
C27 C32 1.389(3)
C27 C28 1.391(3)
C28 C29 1.376(3)
C28 H28 0.95
C29 C30 1.374(4)
C29 H29 0.95
C30 C31 1.378(4)
C30 H30 0.95
C31 C32 1.392(4)
C31 H31 0.95
C32 H32 0.95

loop_
_geom_torsion_atom_site_label_1
_geom_torsion_atom_site_label_2
_geom_torsion_atom_site_label_3
_geom_torsion_atom_site_label_4
_geom_torsion
C4 O1 C1 C2 -9.6(3)
Li1 O1 C1 C2 -164.22(19)
O1 C1 C2 C3 27.2(3)
C1 C2 C3 C4 -33.7(3)
C1 O1 C4 C3 -12.1(2)
Li1 O1 C4 C3 139.5(2)
C2 C3 C4 O1 28.8(2)
C8 O2 C5 C6 26.5(2)
Li1 O2 C5 C6 -161.39(19)
O2 C5 C6 C7 -2.6(2)
C5 C6 C7 C8 -20.5(2)
C5 O2 C8 C7 -40.1(2)
Li1 O2 C8 C7 147.60(19)
C6 C7 C8 O2 36.9(2)
C12 O3 C9 C10 -16.3(3)
Li1 O3 C9 C10 -174.7(2)
O3 C9 C10 C11 31.7(3)
C9 C10 C11 C12 -34.1(3)
C9 O3 C12 C11 -5.6(3)
Li1 O3 C12 C11 158.96(19)
C10 C11 C12 O3 25.1(3)
C26 C13 C14 C15 -0.2(3)
C13 C14 C15 C16 2.4(3)
C14 C15 C16 C17 -1.1(3)
C15 C16 C17 C26 -2.4(3)
C15 C16 C17 C18 176.48(18)
C16 C17 C18 C19 155.40(18)
C26 C17 C18 C19 -25.7(2)
C16 C17 C18 C27 -80.9(2)
C26 C17 C18 C27 98.0(2)
C17 C18 C19 C20 -157.64(17)
C27 C18 C19 C20 78.7(2)
C17 C18 C19 C24 23.4(2)
C27 C18 C19 C24 -100.3(2)
C24 C19 C20 C21 0.1(3)
C18 C19 C20 C21 -178.87(19)
C19 C20 C21 C22 -0.2(3)
C20 C21 C22 C23 0.2(3)
C21 C22 C23 C24 -0.2(3)
C26 N1 C24 C23 161.27(17)
Li1 N1 C24 C23 -26.1(3)
C26 N1 C24 C19 -16.3(3)
Li1 N1 C24 C19 156.34(18)
C22 C23 C24 N1 -177.70(19)
C22 C23 C24 C19 0.1(3)
C20 C19 C24 N1 177.59(18)
C18 C19 C24 N1 -3.4(3)
C20 C19 C24 C23 -0.1(3)
C18 C19 C24 C23 178.94(17)
C24 N1 C26 C13 -163.37(17)
Li1 N1 C26 C13 24.6(3)
C24 N1 C26 C17 13.8(3)
Li1 N1 C26 C17 -158.26(19)
C14 C13 C26 N1 174.17(18)
C14 C13 C26 C17 -3.2(3)
C16 C17 C26 N1 -172.76(18)
C18 C17 C26 N1 8.3(3)
C16 C17 C26 C13 4.5(3)
C18 C17 C26 C13 -174.43(17)
C17 C18 C27 C32 112.2(2)
C19 C18 C27 C32 -125.2(2)
C17 C18 C27 C28 -67.1(2)
C19 C18 C27 C28 55.5(2)
C32 C27 C28 C29 0.8(3)
C18 C27 C28 C29 -179.93(19)
C27 C28 C29 C30 -0.3(3)
C28 C29 C30 C31 -0.3(4)
C29 C30 C31 C32 0.3(4)
C28 C27 C32 C31 -0.7(3)
C18 C27 C32 C31 180.0(2)
C30 C31 C32 C27 0.2(4)

loop_
_platon_squeeze_void_nr
_platon_squeeze_void_average_x
_platon_squeeze_void_average_y
_platon_squeeze_void_average_z
_platon_squeeze_void_volume
_platon_squeeze_void_count_electrons
_platon_squeeze_void_content
1 0.500 0.002 0.250 160 26 ' '
2 0.500 -0.002 0.750 160 26 ' '
3 1.000 0.502 0.250 160 26 ' '
4 0.000 0.498 0.750 160 26 ' '
